data_8000453
loop_
_publ_author_name
'Liu, Zhi-Bo'
'He, Lei'
'Shi, Ping-Ping'
'Ye, Qiong'
'Fu, Da-Wei'

_publ_section_title
;
 A Three-Dimensional Molecular Perovskite Ferroelastic with Two-Step
 Switching of Quadratic Nonlinear Optical Properties Tuned by Molecular
 Chiral Design.
;
_journal_issue 19
_journal_name_full 'The journal of physical chemistry letters'
_journal_page_first 7960
_journal_page_last 7965
_journal_paper_doi 10.1021/acs.jpclett.0c02235
_journal_volume 11
_journal_year 2020
_chemical_formula_moiety 'C6 Mn N9, C12 N, H O'
_chemical_formula_sum 'C18 H Mn N10 O'
_chemical_formula_weight 428.23
_space_group_IT_number 19
_space_group_name_Hall 'P 2ac 2ab'
_space_group_name_H-M_alt 'P 21 21 21'
_symmetry_cell_setting orthorhombic
_symmetry_space_group_name_Hall 'P 2ac 2ab'
_symmetry_space_group_name_H-M 'P 21 21 21'
_atom_sites_solution_hydrogens geom
_atom_sites_solution_primary direct
_atom_sites_solution_secondary difmap
_audit_creation_method SHELXL-97
_cell_angle_alpha 90.00
_cell_angle_beta 90.00
_cell_angle_gamma 90.00
_cell_formula_units_Z 4
_cell_length_a 11.6357(6)
_cell_length_b 12.2736(6)
_cell_length_c 16.6608(7)
_cell_measurement_reflns_used 5647
_cell_measurement_temperature 282(2)
_cell_measurement_theta_max 30.1880
_cell_measurement_theta_min 2.4500
_cell_volume 2379.4(2)
_computing_structure_refinement 'SHELXL-97 (Sheldrick, 1997)'
_computing_structure_solution 'SHELXS-97 (Sheldrick, 1990)'
_diffrn_ambient_temperature 282(2)
_diffrn_measured_fraction_theta_full 0.999
_diffrn_measured_fraction_theta_max 0.999
_diffrn_measurement_device_type 'XtaLAB Synergy R, DW system, HyPix'
_diffrn_radiation_monochromator graphite
_diffrn_radiation_source 'fine-focus sealed tube'
_diffrn_radiation_type MoK\a
_diffrn_radiation_wavelength 0.71073
_diffrn_reflns_av_R_equivalents 0.0286
_diffrn_reflns_av_sigmaI/netI 0.0311
_diffrn_reflns_limit_h_max 13
_diffrn_reflns_limit_h_min -13
_diffrn_reflns_limit_k_max 14
_diffrn_reflns_limit_k_min -14
_diffrn_reflns_limit_l_max 17
_diffrn_reflns_limit_l_min -19
_diffrn_reflns_number 12559
_diffrn_reflns_theta_full 25.00
_diffrn_reflns_theta_max 25.00
_diffrn_reflns_theta_min 2.44
_exptl_absorpt_coefficient_mu 0.581
_exptl_crystal_colour colorless
_exptl_crystal_density_diffrn 1.195
_exptl_crystal_density_method 'not measured'
_exptl_crystal_description block
_exptl_crystal_F_000 848
_refine_diff_density_max 0.413
_refine_diff_density_min -0.376
_refine_diff_density_rms 0.076
_refine_ls_abs_structure_details 'Flack H D (1983), Acta Cryst. A39, 876-881'
_refine_ls_abs_structure_Flack 0.96(7)
_refine_ls_extinction_method none
_refine_ls_goodness_of_fit_ref 1.085
_refine_ls_hydrogen_treatment mixed
_refine_ls_matrix_type full
_refine_ls_number_parameters 308
_refine_ls_number_reflns 4128
_refine_ls_number_restraints 0
_refine_ls_restrained_S_all 1.085
_refine_ls_R_factor_all 0.0804
_refine_ls_R_factor_gt 0.0623
_refine_ls_shift/su_max 0.002
_refine_ls_shift/su_mean 0.000
_refine_ls_structure_factor_coef Fsqd
_refine_ls_weighting_details 'calc w=1/[\s^2^(Fo^2^)+(0.1177P)^2^+0.5896P] where P=(Fo^2^+2Fc^2^)/3'
_refine_ls_weighting_scheme calc
_refine_ls_wR_factor_gt 0.1837
_refine_ls_wR_factor_ref 0.1943
_reflns_number_gt 3145
_reflns_number_total 4128
_reflns_threshold_expression >2sigma(I)
_cod_data_source_file jz0c02235_si_005.cif
_cod_data_source_block 2-282K
_cod_depositor_comments 'Adding full bibliography for 8000451--8000455.cif.'
_cod_original_sg_symbol_Hall P2ac2ab
_cod_original_sg_symbol_H-M P212121
_cod_database_code 8000453

loop_
_symmetry_equiv_pos_as_xyz
'x, y, z'
'-x+1/2, -y, z+1/2'
'-x, y+1/2, -z+1/2'
'x+1/2, -y+1/2, -z'

loop_
_atom_site_label
_atom_site_type_symbol
_atom_site_fract_x
_atom_site_fract_y
_atom_site_fract_z
_atom_site_U_iso_or_equiv
_atom_site_adp_type
_atom_site_occupancy
_atom_site_symmetry_multiplicity
_atom_site_calc_flag
_atom_site_refinement_flags
_atom_site_disorder_assembly
_atom_site_disorder_group
C17' C 0.5303(6) 1.1369(6) 0.9418(5) 0.183(3) Uani 0.50 1 d P . .
Mn1 Mn 0.75167(3) 0.503039(17) 0.245196(11) 0.04959(7) Uani 1 1 d . . .
C2 C 0.80366(18) 0.59925(14) 0.42748(10) 0.0667(6) Uani 1 1 d . . .
N2 N 0.77593(17) 0.57801(12) 0.36503(8) 0.0737(5) Uani 1 1 d . . .
C4 C 0.69874(17) 0.40401(13) 0.06377(9) 0.0582(5) Uani 1 1 d . . .
N4 N 0.72821(16) 0.42867(12) 0.12510(8) 0.0710(5) Uani 1 1 d . . .
N5 N 0.85449(16) 0.63745(13) 0.19122(10) 0.0813(5) Uani 1 1 d . . .
N8 N 0.84471(18) 0.63226(16) 0.49589(9) 0.1033(6) Uani 1 1 d . . .
N6 N 0.65148(15) 0.36790(13) 0.29661(10) 0.0785(5) Uani 1 1 d . . .
C3 C 0.52174(19) 0.65081(16) 0.19767(12) 0.0755(6) Uani 1 1 d . . .
C1 C 0.98386(18) 0.36194(15) 0.29459(13) 0.0829(7) Uani 1 1 d . . .
N3 N 0.59468(15) 0.59910(12) 0.22033(10) 0.0741(5) Uani 1 1 d . . .
N1 N 0.91165(15) 0.41082(13) 0.26615(11) 0.0797(5) Uani 1 1 d . . .
C5 C 0.89479(17) 0.71974(15) 0.18538(12) 0.0750(6) Uani 1 1 d . . .
C6 C 0.60853(18) 0.28899(17) 0.31043(12) 0.0777(6) Uani 1 1 d . . .
N7 N 1.0711(2) 0.31615(17) 0.33023(15) 0.1652(9) Uani 1 1 d . . .
N9 N 0.43665(19) 0.69875(18) 0.16385(14) 0.1602(8) Uani 1 1 d . . .
N10 N 0.70245(14) 1.01057(11) 0.99860(8) 0.0640(4) Uani 1 1 d . . .
C12 C 0.6974(4) 0.69155(19) 0.99365(17) 0.1391(13) Uani 1 1 d . . .
C9 C 0.8709(4) 1.1331(2) 1.1788(2) 0.1786(13) Uani 1 1 d . . .
C16 C 0.5840(3) 1.0533(3) 0.9979(3) 0.2029(17) Uani 1 1 d . . .
C8 C 0.8228(4) 1.1169(4) 1.0977(2) 0.2019(17) Uani 1 1 d . . .
C11' C 0.6787(6) 0.8077(5) 0.9553(3) 0.133(3) Uani 0.50 1 d P . .
C7 C 0.7330(5) 1.0749(4) 1.0660(3) 0.1108(17) Uani 0.50 1 d P . .
C10 C 0.7074(3) 0.8908(2) 0.9973(2) 0.1576(15) Uani 1 1 d . . .
C13 C 0.7603(3) 1.0606(4) 0.92831(16) 0.1730(14) Uani 1 1 d . . .
C15 C 0.8869(3) 1.1315(3) 0.8267(2) 0.1958(13) Uani 1 1 d . . .
C14 C 0.7935(7) 1.1279(7) 0.8966(5) 0.237(3) Uani 0.50 1 d P . .
O1 O 0.5142(4) 1.0430(5) 1.0920(3) 0.365(3) Uani 1 1 d . . .
H1 H 0.4786 1.0028 1.1224 0.547 Uiso 1 1 calc R . .
C18 C 0.4855(4) 0.9895(6) 0.9638(5) 0.325(4) Uani 1 1 d . . .
C17 C 0.5362(6) 1.0374(7) 0.8827(4) 0.170(3) Uani 0.50 1 d P . .
C7' C 0.7885(3) 1.0173(3) 1.0758(2) 0.0771(11) Uani 0.50 1 d P . .
C11 C 0.6816(6) 0.8061(3) 1.0323(3) 0.121(2) Uani 0.50 1 d P . .
C14' C 0.8733(5) 1.0682(5) 0.9066(4) 0.129(2) Uani 0.50 1 d P . .

loop_
_atom_site_aniso_label
_atom_site_aniso_U_11
_atom_site_aniso_U_22
_atom_site_aniso_U_33
_atom_site_aniso_U_23
_atom_site_aniso_U_13
_atom_site_aniso_U_12
C17' 0.130(4) 0.150(5) 0.267(6) 0.070(5) -0.102(4) 0.005(4)
Mn1 0.05930(13) 0.03797(12) 0.05149(11) 0.00173(8) -0.01265(9) -0.00184(10)
C2 0.0821(13) 0.0551(9) 0.0629(9) 0.0025(8) 0.0068(9) -0.0100(10)
N2 0.0990(12) 0.0687(8) 0.0533(7) -0.0094(7) -0.0145(8) -0.0010(9)
C4 0.0750(11) 0.0505(8) 0.0490(7) -0.0017(7) 0.0055(8) -0.0138(9)
N4 0.0886(12) 0.0649(8) 0.0595(7) -0.0063(6) -0.0034(8) -0.0089(9)
N5 0.0860(11) 0.0638(8) 0.0941(10) 0.0207(8) -0.0238(9) -0.0272(9)
N8 0.1434(14) 0.1217(12) 0.0448(7) -0.0008(9) -0.0038(10) -0.0662(11)
N6 0.0852(11) 0.0651(8) 0.0850(9) 0.0207(8) -0.0143(9) -0.0296(8)
C3 0.0833(13) 0.0607(10) 0.0826(11) -0.0209(9) -0.0201(10) 0.0201(10)
C1 0.0776(12) 0.0546(9) 0.1165(13) -0.0303(10) -0.0340(11) 0.0170(10)
N3 0.0745(10) 0.0603(8) 0.0875(10) 0.0000(8) -0.0143(9) 0.0139(9)
N1 0.0685(10) 0.0617(9) 0.1089(11) -0.0056(9) -0.0184(9) 0.0188(9)
C5 0.0674(11) 0.0625(10) 0.0952(12) 0.0245(10) -0.0310(10) -0.0218(10)
C6 0.0813(13) 0.0744(11) 0.0774(11) 0.0201(10) -0.0221(10) -0.0228(11)
N7 0.1672(16) 0.0903(11) 0.2383(19) -0.0827(12) -0.1340(13) 0.0702(12)
N9 0.1456(14) 0.1363(13) 0.1986(16) -0.1046(11) -0.1076(12) 0.0977(11)
N10 0.0600(7) 0.0603(8) 0.0718(8) -0.0050(8) 0.0074(7) -0.0029(6)
C12 0.224(3) 0.0540(12) 0.139(2) -0.0014(15) -0.033(2) 0.0066(17)
C9 0.224(3) 0.1054(17) 0.206(2) -0.0735(16) -0.124(2) 0.029(2)
C16 0.0810(15) 0.181(2) 0.346(4) 0.118(3) 0.082(2) 0.0661(16)
C8 0.205(3) 0.236(4) 0.165(2) 0.037(3) -0.094(2) -0.113(3)
C11' 0.175(6) 0.122(4) 0.101(3) -0.024(3) 0.021(4) 0.003(5)
C7 0.095(4) 0.114(3) 0.124(3) -0.062(2) -0.020(3) 0.000(3)
C10 0.172(3) 0.0522(12) 0.249(4) -0.0185(18) -0.042(3) 0.0177(16)
C13 0.1166(18) 0.312(4) 0.0907(15) 0.020(2) 0.0333(14) -0.103(2)
C15 0.228(3) 0.124(2) 0.236(2) 0.0678(19) 0.1652(18) 0.027(2)
C14 0.184(5) 0.215(6) 0.312(6) 0.137(5) 0.171(4) 0.072(5)
O1 0.264(4) 0.531(8) 0.300(4) 0.003(5) 0.140(3) -0.061(5)
C18 0.122(3) 0.398(7) 0.456(9) -0.043(7) -0.068(4) 0.128(4)
C17 0.143(4) 0.215(6) 0.153(4) 0.081(4) -0.088(3) -0.087(4)
C7' 0.081(2) 0.0553(17) 0.095(2) -0.0118(18) -0.0365(18) 0.0475(17)
C11 0.237(5) 0.0490(19) 0.077(2) 0.0076(18) -0.045(3) -0.059(3)
C14' 0.103(3) 0.098(3) 0.186(4) 0.036(3) 0.078(3) 0.018(3)

loop_
_atom_type_symbol
_atom_type_description
_atom_type_scat_dispersion_real
_atom_type_scat_dispersion_imag
_atom_type_scat_source
C C 0.0033 0.0016 'International Tables Vol C Tables 4.2.6.8 and 6.1.1.4'
H H 0.0000 0.0000 'International Tables Vol C Tables 4.2.6.8 and 6.1.1.4'
N N 0.0061 0.0033 'International Tables Vol C Tables 4.2.6.8 and 6.1.1.4'
O O 0.0106 0.0060 'International Tables Vol C Tables 4.2.6.8 and 6.1.1.4'
Mn Mn 0.3368 0.7283 'International Tables Vol C Tables 4.2.6.8 and 6.1.1.4'

loop_
_geom_angle_atom_site_label_1
_geom_angle_atom_site_label_2
_geom_angle_atom_site_label_3
_geom_angle
_geom_angle_site_symmetry_1
_geom_angle_site_symmetry_3
_geom_angle_publ_flag
C16 C17' C17 81.0(4) . . ?
N6 Mn1 N1 89.92(6) . . ?
N6 Mn1 N3 92.13(6) . . ?
N1 Mn1 N3 177.74(7) . . ?
N6 Mn1 N4 88.61(6) . . ?
N1 Mn1 N4 92.03(7) . . ?
N3 Mn1 N4 87.06(6) . . ?
N6 Mn1 N2 91.70(6) . . ?
N1 Mn1 N2 87.88(7) . . ?
N3 Mn1 N2 93.02(6) . . ?
N4 Mn1 N2 179.67(7) . . ?
N6 Mn1 N5 178.81(6) . . ?
N1 Mn1 N5 89.47(6) . . ?
N3 Mn1 N5 88.47(6) . . ?
N4 Mn1 N5 90.39(6) . . ?
N2 Mn1 N5 89.30(6) . . ?
N2 C2 N8 172.9(2) . . ?
C2 N2 Mn1 165.95(16) . . ?
N4 C4 N8 173.3(2) . 2_664 ?
C4 N4 Mn1 166.70(16) . . ?
C5 N5 Mn1 158.39(17) . . ?
C2 N8 C4 120.43(19) . 2_665 ?
C6 N6 Mn1 166.74(17) . . ?
N3 C3 N9 171.5(2) . . ?
N1 C1 N7 173.6(2) . . ?
C3 N3 Mn1 170.39(17) . . ?
C1 N1 Mn1 163.94(18) . . ?
N5 C5 N7 170.8(2) . 3_755 ?
N6 C6 N9 172.4(2) . 3_645 ?
C5 N7 C1 123.3(2) 3_745 . ?
C3 N9 C6 124.0(2) . 3_655 ?
C7 N10 C10 123.9(3) . . ?
C7 N10 C16 92.4(3) . . ?
C10 N10 C16 113.1(2) . . ?
C7 N10 C13 106.3(3) . . ?
C10 N10 C13 112.6(2) . . ?
C16 N10 C13 105.7(2) . . ?
C7 N10 C7' 36.3(2) . . ?
C10 N10 C7' 92.2(2) . . ?
C16 N10 C7' 124.2(2) . . ?
C13 N10 C7' 108.8(2) . . ?
C11 C12 C11' 48.3(3) . . ?
N10 C16 C18 122.1(4) . . ?
N10 C16 C17' 128.9(4) . . ?
C18 C16 C17' 78.8(4) . . ?
N10 C16 C17 103.4(3) . . ?
C18 C16 C17 51.4(4) . . ?
C17' C16 C17 50.6(4) . . ?
C7 C8 C7' 43.5(3) . . ?
C7 C8 C9 137.8(4) . . ?
C7' C8 C9 119.1(4) . . ?
C10 C11' C12 117.5(5) . . ?
C8 C7 N10 139.1(5) . . ?
C11 C10 C11' 61.4(4) . . ?
C11 C10 N10 146.0(4) . . ?
C11' C10 N10 142.5(4) . . ?
C14 C13 C14' 57.4(5) . . ?
C14 C13 N10 152.4(6) . . ?
C14' C13 N10 132.4(4) . . ?
C14' C15 C14 44.6(4) . . ?
C13 C14 C14' 74.6(6) . . ?
C13 C14 C15 129.7(8) . . ?
C14' C14 C15 65.7(5) . . ?
C16 C18 O1 51.5(3) . . ?
C17' C17 C16 48.5(3) . . ?
C8 C7' N10 116.4(3) . . ?
C10 C11 C12 122.6(4) . . ?
C14 C14' C13 48.0(5) . . ?
C14 C14' C15 69.6(5) . . ?
C13 C14' C15 111.1(4) . . ?

loop_
_geom_bond_atom_site_label_1
_geom_bond_atom_site_label_2
_geom_bond_distance
_geom_bond_site_symmetry_2
_geom_bond_publ_flag
C17' C16 1.521(8) . ?
C17' C17 1.570(10) . ?
Mn1 N6 2.2009(16) . ?
Mn1 N1 2.2064(17) . ?
Mn1 N3 2.2133(17) . ?
Mn1 N4 2.2162(14) . ?
Mn1 N2 2.2164(14) . ?
Mn1 N5 2.2275(17) . ?
C2 N2 1.120(2) . ?
C2 N8 1.300(2) . ?
C4 N4 1.119(2) . ?
C4 N8 1.316(2) 2_664 ?
N5 C5 1.118(2) . ?
N8 C4 1.316(2) 2_665 ?
N6 C6 1.114(3) . ?
C3 N3 1.125(3) . ?
C3 N9 1.282(3) . ?
C1 N1 1.136(3) . ?
C1 N7 1.304(3) . ?
C5 N7 1.275(3) 3_755 ?
C6 N9 1.299(3) 3_645 ?
N7 C5 1.275(3) 3_745 ?
N9 C6 1.299(3) 3_655 ?
N10 C7 1.418(5) . ?
N10 C10 1.471(3) . ?
N10 C16 1.475(3) . ?
N10 C13 1.484(3) . ?
N10 C7' 1.632(4) . ?
C12 C11 1.557(5) . ?
C12 C11' 1.577(7) . ?
C9 C8 1.476(5) . ?
C16 C18 1.500(7) . ?
C16 C17 2.008(7) . ?
C8 C7 1.280(7) . ?
C8 C7' 1.337(6) . ?
C11' C10 1.282(7) . ?
C10 C11 1.230(5) . ?
C13 C14 1.054(9) . ?
C13 C14' 1.367(6) . ?
C15 C14' 1.549(7) . ?
C15 C14 1.593(9) . ?
C14 C14' 1.194(10) . ?
O1 C18 2.260(9) . ?
